data_4129828
loop_
_publ_author_name
'Catalano, Luca'
'P\'erez-Estrada, Salvador'
'Terraneo, Giancarlo'
'Pilati, Tullio'
'Resnati, Giuseppe'
'Metrangolo, Pierangelo'
'Garcia-Garibay, Miguel A'

_publ_section_title
;
 Dynamic Characterization of Crystalline Supramolecular Rotors Assembled
 through Halogen Bonding.
;
_journal_issue 49
_journal_name_full 'Journal of the American Chemical Society'
_journal_page_first 15386
_journal_page_last 15389
_journal_paper_doi 10.1021/jacs.5b10776
_journal_volume 137
_journal_year 2015
_chemical_formula_moiety 'C6 H12 N2,2(C6 H2 F3 I)'
_chemical_formula_sum 'C18 H16 F6 I2 N2'
_chemical_formula_weight 628.13
_space_group_IT_number 14
_space_group_name_Hall '-P 2ybc'
_space_group_name_H-M_alt 'P 1 21/c 1'
_symmetry_cell_setting monoclinic
_symmetry_Int_Tables_number 14
_symmetry_space_group_name_Hall '-P 2ybc'
_symmetry_space_group_name_H-M 'P 1 21/c 1'
_atom_sites_solution_hydrogens geom
_atom_sites_solution_primary direct
_atom_sites_solution_secondary difmap
_audit_creation_method SHELXL-97
_cell_angle_alpha 90.00
_cell_angle_beta 102.832(4)
_cell_angle_gamma 90.00
_cell_formula_units_Z 2
_cell_length_a 6.6529(6)
_cell_length_b 20.388(2)
_cell_length_c 8.0414(8)
_cell_measurement_reflns_used 6779
_cell_measurement_temperature 296(2)
_cell_measurement_theta_max 30.65
_cell_measurement_theta_min 2.60
_cell_volume 1063.49(18)
_computing_cell_refinement 'Bruker SAINT'
_computing_data_collection 'Bruker APEX2'
_computing_data_reduction 'Bruker SAINT'
_computing_molecular_graphics
;
ORTEP-3 (Farrugia, L.J. (1997) Jour. Appl. Cryst. 30, 565)
Mercury (Macrae, C. F., Edgington, P. R., McCabe, P., Pidcock, E., 
Shields, G. P., Taylor, R., Towler, M. & van de Streek, J. (2006). 
J. Appl. Cryst. 39, 453-457
;
_computing_publication_material SHELXL
_computing_structure_refinement
;
SHELXL (Sheldrick, G. M. (2008). Acta Cryst. A64, 112-122)
;
_computing_structure_solution
;
SHELXS (Sheldrick, G. M. (2008). Acta Cryst. A64, 112-122)
;
_diffrn_ambient_temperature 200(2)
_diffrn_measured_fraction_theta_full 0.998
_diffrn_measured_fraction_theta_max 0.998
_diffrn_measurement_device_type 'Bruker APEX-II CCD'
_diffrn_measurement_method '\f and \w scans'
_diffrn_radiation_monochromator graphite
_diffrn_radiation_source 'fine-focus sealed tube'
_diffrn_radiation_type MoK\a
_diffrn_radiation_wavelength 0.71073
_diffrn_reflns_av_R_equivalents 0.0262
_diffrn_reflns_av_sigmaI/netI 0.0228
_diffrn_reflns_limit_h_max 4
_diffrn_reflns_limit_h_min -11
_diffrn_reflns_limit_k_max 31
_diffrn_reflns_limit_k_min -35
_diffrn_reflns_limit_l_max 13
_diffrn_reflns_limit_l_min -13
_diffrn_reflns_number 21644
_diffrn_reflns_theta_full 37.73
_diffrn_reflns_theta_max 37.73
_diffrn_reflns_theta_min 2.00
_diffrn_standards_decay_% 0.00
_exptl_absorpt_coefficient_mu 3.014
_exptl_absorpt_correction_T_max 0.7474
_exptl_absorpt_correction_T_min 0.6188
_exptl_absorpt_correction_type multi-scan
_exptl_absorpt_process_details 'Bruker (2001). SADABS. Bruker AXS Inc., Madison, Wisconsin, USA.'
_exptl_crystal_colour colourless
_exptl_crystal_density_diffrn 1.962
_exptl_crystal_density_method 'not measured'
_exptl_crystal_description needle
_exptl_crystal_F_000 596
_exptl_crystal_size_max 0.24
_exptl_crystal_size_mid 0.06
_exptl_crystal_size_min 0.03
_refine_diff_density_max 0.610
_refine_diff_density_min -0.845
_refine_diff_density_rms 0.067
_refine_ls_extinction_method none
_refine_ls_goodness_of_fit_ref 1.005
_refine_ls_hydrogen_treatment noref
_refine_ls_matrix_type full
_refine_ls_number_parameters 155
_refine_ls_number_reflns 5676
_refine_ls_number_restraints 0
_refine_ls_restrained_S_all 1.005
_refine_ls_R_factor_all 0.0533
_refine_ls_R_factor_gt 0.0265
_refine_ls_shift/su_max 0.001
_refine_ls_shift/su_mean 0.000
_refine_ls_structure_factor_coef Fsqd
_refine_ls_weighting_details 'w=1/[\s^2^(Fo^2^)+(0.0265P)^2^+0.1477P] where P=(Fo^2^+2Fc^2^)/3'
_refine_ls_weighting_scheme calc
_refine_ls_wR_factor_gt 0.0571
_refine_ls_wR_factor_ref 0.0657
_reflns_number_gt 3684
_reflns_number_total 5676
_reflns_threshold_expression 'I > 2\s(I)'
_cod_data_source_file ja5b10776_si_018.cif
_cod_data_source_block luc06_12b
_cod_depositor_comments
;
The following automatic conversions were performed:

data item '_symmetry_cell_setting' value 'Monoclinic' was changed to
'monoclinic' in accordance with the
/home/saulius/struct/COD-crude-data/automatic-downloads/DataCite-retrospective/ACS/depositions/lib/dictionaries/cif_core.dic
dictionary named 'cif_core.dic' version 2.4.2 last updated on
2011-04-26.

Automatic conversion script
Id: cif_fix_values 6909 2019-04-08 15:41:33Z antanas 
;
_cod_original_sg_symbol_H-M 'P 21/c'
_cod_database_code 4129828

loop_
_symmetry_equiv_pos_as_xyz
'x, y, z'
'-x, y+1/2, -z+1/2'
'-x, -y, -z'
'x, -y-1/2, z-1/2'

loop_
_atom_site_label
_atom_site_type_symbol
_atom_site_fract_x
_atom_site_fract_y
_atom_site_fract_z
_atom_site_U_iso_or_equiv
_atom_site_adp_type
_atom_site_occupancy
_atom_site_symmetry_multiplicity
_atom_site_calc_flag
_atom_site_refinement_flags
_atom_site_disorder_assembly
_atom_site_disorder_group
C1 C 0.4898(3) 0.75509(8) 0.0108(2) 0.0506(4) Uani 1 1 d . A 1
C2 C 0.5760(4) 0.81238(10) -0.0359(2) 0.0605(5) Uani 1 1 d . A 1
H2 H 0.6971 0.8114 -0.0756 0.073 Uiso 1 1 calc R A 1
C3 C 0.4758(4) 0.87109(10) -0.0217(3) 0.0721(7) Uani 1 1 d . A 1
C4 C 0.2994(4) 0.87333(11) 0.0357(3) 0.0805(8) Uani 1 1 d . A 1
C5 C 0.2166(4) 0.81606(13) 0.0812(4) 0.0783(7) Uani 1 1 d . A 1
C6 C 0.3103(3) 0.75626(10) 0.0686(3) 0.0620(5) Uani 1 1 d . A 1
H6 H 0.2530 0.7176 0.0985 0.074 Uiso 1 1 calc R A 1
I1 I 0.644213(19) 0.665282(5) -0.001542(13) 0.05264(5) Uani 1 1 d . A 1
F1 F 0.5587(3) 0.92763(7) -0.0655(2) 0.1061(6) Uani 1 1 d . A 1
F2 F 0.2075(3) 0.93169(8) 0.0505(3) 0.1220(8) Uani 1 1 d . A 1
F3 F 0.0439(3) 0.81884(10) 0.1422(3) 0.1258(8) Uani 1 1 d . A 1
N1 N 0.8794(2) 0.54919(7) -0.00326(16) 0.0467(3) Uani 1 1 d . . .
C7 C 1.0915(6) 0.57182(17) 0.0314(5) 0.0548(8) Uani 0.50 1 d P B -1
H7A H 1.1260 0.5931 0.1420 0.066 Uiso 0.50 1 calc PR B -1
H7B H 1.1090 0.6034 -0.0544 0.066 Uiso 0.50 1 calc PR B -1
C8 C 1.2350(6) 0.51248(19) 0.0292(6) 0.0608(9) Uani 0.50 1 d P . -1
H8A H 1.3083 0.5182 -0.0615 0.073 Uiso 0.50 1 calc PR . -1
H8B H 1.3362 0.5106 0.1364 0.073 Uiso 0.50 1 calc PR . -1
C10 C 0.8521(7) 0.50447(19) 0.1344(5) 0.0602(9) Uani 0.50 1 d P B -1
H10A H 0.7108 0.4890 0.1125 0.072 Uiso 0.50 1 calc PR B -1
H10B H 0.8814 0.5275 0.2427 0.072 Uiso 0.50 1 calc PR B -1
C9 C 1.0017(7) 0.44539(19) 0.1418(5) 0.0600(9) Uani 0.50 1 d P . -1
H9A H 1.0971 0.4444 0.2522 0.072 Uiso 0.50 1 calc PR . -1
H9B H 0.9237 0.4048 0.1281 0.072 Uiso 0.50 1 calc PR . -1
C11 C 0.8274(6) 0.51592(19) -0.1655(5) 0.0583(9) Uani 0.50 1 d P B -1
H11A H 0.8468 0.5453 -0.2556 0.070 Uiso 0.50 1 calc PR B -1
H11B H 0.6841 0.5025 -0.1894 0.070 Uiso 0.50 1 calc PR B -1
C12 C 0.9687(7) 0.45484(18) -0.1588(5) 0.0588(9) Uani 0.50 1 d P . -1
H12A H 0.8845 0.4155 -0.1740 0.071 Uiso 0.50 1 calc PR . -1
H12B H 1.0397 0.4571 -0.2517 0.071 Uiso 0.50 1 calc PR . -1

loop_
_atom_site_aniso_label
_atom_site_aniso_U_11
_atom_site_aniso_U_22
_atom_site_aniso_U_33
_atom_site_aniso_U_23
_atom_site_aniso_U_13
_atom_site_aniso_U_12
C1 0.0652(10) 0.0433(7) 0.0366(7) -0.0017(6) -0.0028(7) 0.0155(7)
C2 0.0848(14) 0.0501(9) 0.0405(8) 0.0050(7) 0.0012(8) 0.0115(9)
C3 0.1101(19) 0.0422(9) 0.0500(11) 0.0009(8) -0.0120(11) 0.0132(10)
C4 0.0948(17) 0.0523(11) 0.0758(14) -0.0161(10) -0.0210(12) 0.0334(11)
C5 0.0594(12) 0.0722(14) 0.0912(17) -0.0266(13) -0.0094(11) 0.0232(10)
C6 0.0606(11) 0.0510(10) 0.0664(12) -0.0156(9) -0.0032(9) 0.0101(8)
I1 0.07124(9) 0.04470(6) 0.04025(6) 0.00077(4) 0.00867(5) 0.01730(4)
F1 0.1800(17) 0.0458(7) 0.0819(9) 0.0107(7) 0.0066(10) 0.0015(8)
F2 0.1471(16) 0.0672(9) 0.1310(14) -0.0241(9) -0.0134(12) 0.0584(10)
F3 0.0683(10) 0.1119(12) 0.195(2) -0.0532(14) 0.0242(12) 0.0239(9)
N1 0.0530(8) 0.0406(6) 0.0452(7) 0.0000(5) 0.0080(6) 0.0106(5)
C7 0.0558(19) 0.0407(15) 0.065(2) -0.0077(15) 0.0082(16) -0.0007(14)
C8 0.051(2) 0.054(2) 0.077(3) -0.0047(18) 0.0130(18) 0.0041(16)
C10 0.068(2) 0.059(2) 0.061(2) 0.0101(17) 0.0299(18) 0.0182(18)
C9 0.076(3) 0.0526(19) 0.055(2) 0.0135(16) 0.0206(18) 0.0159(17)
C11 0.063(2) 0.055(2) 0.0488(18) -0.0054(15) -0.0045(15) 0.0163(16)
C12 0.076(3) 0.0501(18) 0.0446(17) -0.0100(14) 0.0005(16) 0.0150(17)

loop_
_atom_type_symbol
_atom_type_description
_atom_type_scat_dispersion_real
_atom_type_scat_dispersion_imag
_atom_type_scat_source
C C 0.0033 0.0016 'International Tables Vol C Tables 4.2.6.8 and 6.1.1.4'
H H 0.0000 0.0000 'International Tables Vol C Tables 4.2.6.8 and 6.1.1.4'
N N 0.0061 0.0033 'International Tables Vol C Tables 4.2.6.8 and 6.1.1.4'
F F 0.0171 0.0103 'International Tables Vol C Tables 4.2.6.8 and 6.1.1.4'
I I -0.4742 1.8119 'International Tables Vol C Tables 4.2.6.8 and 6.1.1.4'

loop_
_geom_angle_atom_site_label_1
_geom_angle_atom_site_label_2
_geom_angle_atom_site_label_3
_geom_angle
_geom_angle_site_symmetry_1
_geom_angle_site_symmetry_3
C6 C1 C2 121.24(17) . .
C6 C1 I1 119.93(14) . .
C2 C1 I1 118.81(15) . .
C3 C2 C1 117.9(2) . .
C3 C2 H2 121.0 . .
C1 C2 H2 121.0 . .
C4 C3 F1 119.5(2) . .
C4 C3 C2 121.7(2) . .
F1 C3 C2 118.7(3) . .
C3 C4 F2 120.1(3) . .
C3 C4 C5 119.39(18) . .
F2 C4 C5 120.5(3) . .
F3 C5 C4 119.1(2) . .
F3 C5 C6 119.9(3) . .
C4 C5 C6 121.0(3) . .
C1 C6 C5 118.7(2) . .
C1 C6 H6 120.7 . .
C5 C6 H6 120.7 . .
C11 N1 C7 110.5(3) . .
C11 N1 C8 56.9(3) . 3_765
C7 N1 C8 139.0(2) . 3_765
C11 N1 C12 139.3(2) . 3_765
C7 N1 C12 52.9(2) . 3_765
C8 N1 C12 108.3(3) 3_765 3_765
C11 N1 C10 110.1(3) . .
C7 N1 C10 109.2(3) . .
C8 N1 C10 55.1(3) 3_765 .
C12 N1 C10 58.2(3) 3_765 .
C11 N1 C9 54.9(3) . 3_765
C7 N1 C9 58.1(2) . 3_765
C8 N1 C9 107.5(3) 3_765 3_765
C12 N1 C9 106.9(3) 3_765 3_765
C10 N1 C9 140.5(2) . 3_765
N1 C7 C8 109.0(3) . .
N1 C7 H7A 109.9 . .
C8 C7 H7A 109.9 . .
N1 C7 H7B 109.9 . .
C8 C7 H7B 109.9 . .
H7A C7 H7B 108.3 . .
N1 C8 C7 111.8(3) 3_765 .
N1 C8 H8A 109.2 3_765 .
C7 C8 H8A 109.2 . .
N1 C8 H8B 109.2 3_765 .
C7 C8 H8B 109.2 . .
H8A C8 H8B 107.9 . .
N1 C10 C9 108.8(3) . .
N1 C10 H10A 109.9 . .
C9 C10 H10A 109.9 . .
N1 C10 H10B 109.9 . .
C9 C10 H10B 109.9 . .
H10A C10 H10B 108.3 . .
N1 C9 C10 110.6(3) 3_765 .
N1 C9 H9A 109.5 3_765 .
C10 C9 H9A 109.5 . .
N1 C9 H9B 109.5 3_765 .
C10 C9 H9B 109.5 . .
H9A C9 H9B 108.1 . .
N1 C11 C12 108.9(3) . .
N1 C11 H11A 109.9 . .
C12 C11 H11A 109.9 . .
N1 C11 H11B 109.9 . .
C12 C11 H11B 109.9 . .
H11A C11 H11B 108.3 . .
N1 C12 C11 111.6(3) 3_765 .
N1 C12 H12A 109.3 3_765 .
C11 C12 H12A 109.3 . .
N1 C12 H12B 109.3 3_765 .
C11 C12 H12B 109.3 . .
H12A C12 H12B 108.0 . .

loop_
_geom_bond_atom_site_label_1
_geom_bond_atom_site_label_2
_geom_bond_distance
_geom_bond_site_symmetry_2
C1 C6 1.374(3) .
C1 C2 1.389(3) .
C1 I1 2.1125(16) .
C2 C3 1.387(3) .
C2 H2 0.9300 .
C3 C4 1.354(4) .
C3 F1 1.358(3) .
C4 F2 1.355(2) .
C4 C5 1.375(4) .
C5 F3 1.347(3) .
C5 C6 1.383(3) .
C6 H6 0.9300 .
N1 C11 1.442(4) .
N1 C7 1.451(4) .
N1 C8 1.461(4) 3_765
N1 C12 1.463(4) 3_765
N1 C10 1.477(4) .
N1 C9 1.507(4) 3_765
C7 C8 1.544(5) .
C7 H7A 0.9700 .
C7 H7B 0.9700 .
C8 N1 1.461(4) 3_765
C8 H8A 0.9700 .
C8 H8B 0.9700 .
C10 C9 1.555(5) .
C10 H10A 0.9700 .
C10 H10B 0.9700 .
C9 N1 1.507(4) 3_765
C9 H9A 0.9700 .
C9 H9B 0.9700 .
C11 C12 1.554(5) .
C11 H11A 0.9700 .
C11 H11B 0.9700 .
C12 N1 1.463(4) 3_765
C12 H12A 0.9700 .
C12 H12B 0.9700 .

loop_
_geom_torsion_atom_site_label_1
_geom_torsion_atom_site_label_2
_geom_torsion_atom_site_label_3
_geom_torsion_atom_site_label_4
_geom_torsion
_geom_torsion_site_symmetry_1
_geom_torsion_site_symmetry_4
C6 C1 C2 C3 0.4(3) . .
I1 C1 C2 C3 -177.96(13) . .
C1 C2 C3 C4 0.0(3) . .
C1 C2 C3 F1 179.46(18) . .
F1 C3 C4 F2 -0.5(3) . .
C2 C3 C4 F2 178.97(18) . .
F1 C3 C4 C5 -179.5(2) . .
C2 C3 C4 C5 -0.1(3) . .
C3 C4 C5 F3 178.4(2) . .
F2 C4 C5 F3 -0.7(4) . .
C3 C4 C5 C6 -0.2(4) . .
F2 C4 C5 C6 -179.3(2) . .
C2 C1 C6 C5 -0.6(3) . .
I1 C1 C6 C5 177.66(16) . .
F3 C5 C6 C1 -178.0(2) . .
C4 C5 C6 C1 0.6(3) . .
C11 N1 C7 C8 -58.0(4) . .
C8 N1 C7 C8 4.7(7) 3_765 .
C12 N1 C7 C8 79.0(3) 3_765 .
C10 N1 C7 C8 63.2(4) . .
C9 N1 C7 C8 -75.1(3) 3_765 .
N1 C7 C8 N1 -3.3(5) . 3_765
C11 N1 C10 C9 62.0(4) . .
C7 N1 C10 C9 -59.5(4) . .
C8 N1 C10 C9 77.5(3) 3_765 .
C12 N1 C10 C9 -74.3(3) 3_765 .
C9 N1 C10 C9 3.2(7) 3_765 .
N1 C10 C9 N1 -2.2(5) . 3_765
C7 N1 C11 C12 61.7(4) . .
C8 N1 C11 C12 -74.2(4) 3_765 .
C12 N1 C11 C12 5.2(7) 3_765 .
C10 N1 C11 C12 -59.0(4) . .
C9 N1 C11 C12 79.4(4) 3_765 .
N1 C11 C12 N1 -3.6(5) . 3_765
